data_9002635
loop_
_publ_author_name
'Wildner, M.'
'Andrut, M.'

_publ_section_title
;
 The crystal chemistry of birefringent natural uvarovites: Part II.
 Single-crystal X-ray structures
 Sample: Sar-899
;
_journal_name_full 'American Mineralogist'
_journal_page_first 1231
_journal_page_last 1251
_journal_volume 86
_journal_year 2001
_chemical_formula_structural Ca3(Al0.577Cr1.423)2(SiO4)3
_chemical_formula_sum 'Al0.577 Ca3 Cr1.423 O12 Si3'
_chemical_name_mineral Uvarovite
_space_group_IT_number 70
_symmetry_space_group_name_Hall '-F 2uv 2vw'
_symmetry_space_group_name_H-M 'F d d d :2'
_cell_angle_alpha 90
_cell_angle_beta 90
_cell_angle_gamma 90
_cell_length_a 11.959
_cell_length_b 16.958
_cell_length_c 16.958
_cell_formula_units_Z 16
_cell_volume 3439.095
_database_code_amcsd 0002724
_exptl_crystal_density_diffrn 3.755
_cod_original_cell_volume 3439.094
_cod_original_sg_symbol_H-M 'F d d d'
_cod_original_formula_sum 'Ca3 (Cr1.423 Al.577) Si3 O12'
_cod_database_code 9002635

loop_
_space_group_symop_operation_xyz
x,y,z
x,1/2+y,1/2+z
1/2+x,y,1/2+z
1/2+x,1/2+y,z
3/4+x,-y,3/4+z
3/4+x,1/2-y,1/4+z
1/4+x,-y,1/4+z
1/4+x,1/2-y,3/4+z
3/4-x,y,3/4-z
3/4-x,1/2+y,1/4-z
1/4-x,y,1/4-z
1/4-x,1/2+y,3/4-z
-x,3/4+y,3/4+z
-x,1/4+y,1/4+z
1/2-x,3/4+y,1/4+z
1/2-x,1/4+y,3/4+z
x,3/4-y,3/4-z
x,1/4-y,1/4-z
1/2+x,3/4-y,1/4-z
1/2+x,1/4-y,3/4-z
3/4+x,3/4+y,-z
3/4+x,1/4+y,1/2-z
1/4+x,3/4+y,1/2-z
1/4+x,1/4+y,-z
3/4-x,3/4-y,z
3/4-x,1/4-y,1/2+z
1/4-x,3/4-y,1/2+z
1/4-x,1/4-y,z
-x,-y,-z
-x,1/2-y,1/2-z
1/2-x,-y,1/2-z
1/2-x,1/2-y,-z

loop_
_atom_site_aniso_label
_atom_site_aniso_U_11
_atom_site_aniso_U_22
_atom_site_aniso_U_33
_atom_site_aniso_U_12
_atom_site_aniso_U_13
_atom_site_aniso_U_23
Ca11256 0.00630 0.00510 0.00530 -0.00070 0.00070 -0.00110
Ca23 0.00390 0.00530 0.00740 0.00000 0.00000 0.00000
Ca34 0.00390 0.00720 0.00550 0.00000 0.00000 0.00000
Cr11367 0.00370 0.00360 0.00400 0.00000 0.00010 0.00000
Al11367 0.00370 0.00360 0.00400 0.00000 0.00010 0.00000
Cr22458 0.00350 0.00360 0.00370 0.00000 0.00000 -0.00010
Al22458 0.00350 0.00360 0.00370 0.00000 0.00000 -0.00010
Si11256 0.00410 0.00380 0.00430 0.00010 0.00010 -0.00010
Si234 0.00370 0.00400 0.00450 0.00000 0.00000 0.00020
O1 0.00590 0.00560 0.00510 -0.00010 0.00060 0.00010
O2 0.00580 0.00450 0.00530 0.00040 0.00000 0.00040
O3 0.00570 0.00500 0.00570 -0.00020 -0.00020 -0.00070
O4 0.00560 0.00650 0.00470 0.00000 0.00040 -0.00050
O5 0.00500 0.00520 0.00610 0.00030 0.00020 0.00030
O6 0.00470 0.00610 0.00560 0.00010 -0.00060 0.00040

loop_
_atom_site_label
_atom_site_fract_x
_atom_site_fract_y
_atom_site_fract_z
_atom_site_occupancy
_atom_site_U_iso_or_equiv
Ca11256 0.00019 0.06251 -0.18750 1.00000 0.00560
Ca23 -0.12500 -0.12500 -0.12500 1.00000 0.00550
Ca34 -0.37500 -0.37500 -0.37500 1.00000 0.00550
Cr11367 0.00000 0.00000 0.00000 0.88800 0.00380
Al11367 0.00000 0.00000 0.00000 0.11200 0.00380
Cr22458 0.00000 0.00000 -0.50000 0.53500 0.00360
Al22458 0.00000 0.00000 -0.50000 0.46500 0.00360
Si11256 0.00068 -0.06221 -0.31277 1.00000 0.00410
Si234 -0.37565 -0.12500 -0.12500 1.00000 0.00410
O1 -0.04628 0.30693 -0.34570 1.00000 0.00550
O2 0.04757 0.34657 -0.80752 1.00000 0.00520
O3 -0.03936 -0.30325 -0.35060 1.00000 0.00550
O4 -0.46170 -0.59976 -0.55307 1.00000 0.00560
O5 -0.65255 -0.00410 -0.04280 1.00000 0.00540
O6 0.15414 -0.29305 -0.25395 1.00000 0.00550

loop_
_cod_related_entry_id
_cod_related_entry_database
_cod_related_entry_code
1 AMCSD 0002724
